data_7712004
loop_
_publ_author_name
'Tubau, &#xc0;nnia'
'Zinna, Francesco'
'Di Bari, Lorenzo'
'Font-Bard&#xed;a, Merc&#xe8;'
'Vicente, Ramon'

_publ_section_title
;
 Luminescence, CPL and magnetic properties of 1D enantiopure
 Ln<sup>3+</sup> complexes with (<i>S</i>-) and (<i>R</i>-)
 &#x3b1;-methoxyphenylacetate ligand.
;
_journal_issue 4
_journal_name_full 'Dalton transactions (Cambridge, England : 2003)'
_journal_page_first 1122
_journal_page_last 1132
_journal_paper_doi 10.1039/d2dt03356a
_journal_volume 52
_journal_year 2023
_chemical_absolute_configuration rmad
_chemical_formula_moiety 'C39 H35 Dy N2 O9'
_chemical_formula_sum 'C39 H35 Dy N2 O9'
_chemical_formula_weight 838.19
_space_group_crystal_system monoclinic
_space_group_IT_number 4
_space_group_name_Hall 'P 2yb'
_space_group_name_H-M_alt 'P 1 21 1'
_atom_sites_solution_hydrogens geom
_audit_block_doi 10.5517/ccdc.csd.cc2ck6nt
_audit_creation_method SHELXL-2018/3
_audit_update_record
;
2022-07-19 deposited with the CCDC.	2022-12-23 downloaded from the CCDC.
;
_cell_angle_alpha 90
_cell_angle_beta 101.095(2)
_cell_angle_gamma 90
_cell_formula_units_Z 2
_cell_length_a 6.0246(2)
_cell_length_b 23.5732(10)
_cell_length_c 12.3531(5)
_cell_measurement_reflns_used 9514
_cell_measurement_temperature 100(2)
_cell_measurement_theta_max 26.50
_cell_measurement_theta_min 2.41
_cell_volume 1721.59(12)
_computing_cell_refinement 'Bruker SAINT'
_computing_data_collection 'Bruker APEX2'
_computing_data_reduction 'Bruker SAINT'
_computing_molecular_graphics 'Bruker SHELXTL, Mercury 2020.2.0'
_computing_publication_material 'Bruker SHELXTL, PLATON for Windows Taskbar v1.19'
_computing_structure_refinement 'SHELXL-2018/3 (Sheldrick, 2018)'
_computing_structure_solution 'SHELXT 2014/5 (Sheldrick, 2014)'
_diffrn_ambient_temperature 100(2)
_diffrn_measured_fraction_theta_full 0.996
_diffrn_measured_fraction_theta_max 0.993
_diffrn_measurement_device_type 'Bruker APEX-II CCD'
_diffrn_measurement_method '\f and \w scans'
_diffrn_radiation_type MoK\a
_diffrn_radiation_wavelength 0.71073
_diffrn_reflns_av_R_equivalents 0.0412
_diffrn_reflns_av_unetI/netI 0.0422
_diffrn_reflns_Laue_measured_fraction_full 0.996
_diffrn_reflns_Laue_measured_fraction_max 0.993
_diffrn_reflns_limit_h_max 7
_diffrn_reflns_limit_h_min -7
_diffrn_reflns_limit_k_max 29
_diffrn_reflns_limit_k_min -29
_diffrn_reflns_limit_l_max 15
_diffrn_reflns_limit_l_min -15
_diffrn_reflns_number 28087
_diffrn_reflns_point_group_measured_fraction_full 0.993
_diffrn_reflns_point_group_measured_fraction_max 0.988
_diffrn_reflns_theta_full 25.242
_diffrn_reflns_theta_max 26.500
_diffrn_reflns_theta_min 2.410
_diffrn_source microfocus
_exptl_absorpt_coefficient_mu 2.231
_exptl_absorpt_correction_T_max 0.7454
_exptl_absorpt_correction_T_min 0.5694
_exptl_absorpt_correction_type multi-scan
_exptl_absorpt_process_details sadabs
_exptl_crystal_colour white
_exptl_crystal_density_diffrn 1.617
_exptl_crystal_description needle
_exptl_crystal_F_000 842
_exptl_crystal_size_max 0.210
_exptl_crystal_size_mid 0.080
_exptl_crystal_size_min 0.060
_refine_diff_density_max 1.775
_refine_diff_density_min -2.442
_refine_diff_density_rms 0.133
_refine_ls_abs_structure_details
;
 Refined as an inversion twin.
;
_refine_ls_abs_structure_Flack 0.018(15)
_refine_ls_extinction_method none
_refine_ls_goodness_of_fit_ref 1.141
_refine_ls_hydrogen_treatment constr
_refine_ls_matrix_type full
_refine_ls_number_parameters 452
_refine_ls_number_reflns 7067
_refine_ls_number_restraints 1
_refine_ls_restrained_S_all 1.140
_refine_ls_R_factor_all 0.0326
_refine_ls_R_factor_gt 0.0308
_refine_ls_shift/su_max 0.000
_refine_ls_shift/su_mean 0.000
_refine_ls_structure_factor_coef Fsqd
_refine_ls_weighting_details 'w=1/[\s^2^(Fo^2^)+6.2315P] where P=(Fo^2^+2Fc^2^)/3'
_refine_ls_weighting_scheme calc
_refine_ls_wR_factor_gt 0.0726
_refine_ls_wR_factor_ref 0.0736
_reflns_Friedel_coverage 0.941
_reflns_Friedel_fraction_full 0.990
_reflns_Friedel_fraction_max 0.983
_reflns_number_gt 6797
_reflns_number_total 7067
_reflns_threshold_expression 'I > 2\s(I)'
_cod_data_source_file d2dt03356a2.cif
_cod_data_source_block I95ZB139_0m_c
_cod_depositor_comments 'Adding full bibliography for 7712004--7712009.cif.'
_cod_original_sg_symbol_H-M 'P 21'
_cod_database_code 7712004
_shelx_shelxl_version_number 2018/3
_shelx_space_group_comment
;
The symmetry employed for this shelxl refinement is uniquely defined
by the following loop, which should always be used as a source of
symmetry information in preference to the above space-group names.
They are only intended as comments.
;

loop_
_space_group_symop_operation_xyz
'x, y, z'
'-x, y+1/2, -z'

loop_
_atom_site_label
_atom_site_type_symbol
_atom_site_fract_x
_atom_site_fract_y
_atom_site_fract_z
_atom_site_U_iso_or_equiv
_atom_site_adp_type
_atom_site_occupancy
_atom_site_site_symmetry_order
_atom_site_calc_flag
_atom_site_refinement_flags_posn
_atom_site_refinement_flags_adp
_atom_site_refinement_flags_occupancy
_atom_site_disorder_assembly
_atom_site_disorder_group
Dy1 Dy 0.86760(4) 0.50229(2) 0.26916(2) 0.00933(8) Uani 1 1 d . . . . .
O1 O 0.6452(9) 0.4494(2) 0.1141(5) 0.0148(11) Uani 1 1 d . . . . .
O2 O 0.9781(9) 0.4133(2) 0.1893(4) 0.0128(11) Uani 1 1 d . . . . .
O3 O 0.8907(10) 0.3243(2) 0.0321(5) 0.0204(12) Uani 1 1 d . . . . .
O4 O 0.8613(10) 0.5613(2) 0.4264(5) 0.0163(12) Uani 1 1 d . . . . .
O5 O 1.0946(9) 0.5881(2) 0.3190(4) 0.0136(11) Uani 1 1 d . . . . .
O6 O 1.3352(10) 0.6430(2) 0.5138(5) 0.0220(13) Uani 1 1 d . . . . .
O7 O 0.4903(7) 0.4972(3) 0.2963(4) 0.0117(6) Uani 1 1 d . . . . .
O8 O 0.2098(8) 0.4717(2) 0.3797(4) 0.0117(6) Uani 1 1 d . . . . .
O9 O 0.7712(9) 0.4250(2) 0.3924(5) 0.0117(6) Uani 1 1 d . . . . .
N1 N 0.6693(11) 0.5875(3) 0.1705(5) 0.0112(13) Uani 1 1 d . . . . .
N2 N 1.0138(11) 0.5337(3) 0.1006(5) 0.0133(13) Uani 1 1 d . . . . .
C1 C 0.7831(14) 0.4092(3) 0.1261(7) 0.0101(16) Uani 1 1 d . . . . .
C2 C 0.7136(15) 0.3532(4) 0.0695(8) 0.0134(19) Uani 1 1 d . . . . .
H2 H 0.586887 0.359975 0.005543 0.016 Uiso 1 1 calc R U . . .
C3 C 0.6304(13) 0.3154(3) 0.1529(7) 0.0149(16) Uani 1 1 d . . . . .
C4 C 0.4314(17) 0.3292(4) 0.1887(9) 0.017(2) Uani 1 1 d . . . . .
H4 H 0.343104 0.360498 0.156652 0.020 Uiso 1 1 calc R U . . .
C5 C 0.3608(14) 0.2976(3) 0.2708(8) 0.0220(17) Uani 1 1 d . . . . .
H5 H 0.227149 0.307842 0.296169 0.026 Uiso 1 1 calc R U . . .
C6 C 0.4870(15) 0.2506(4) 0.3161(7) 0.0225(18) Uani 1 1 d . . . . .
H6 H 0.438874 0.228497 0.371571 0.027 Uiso 1 1 calc R U . . .
C7 C 0.6833(15) 0.2366(3) 0.2790(8) 0.0232(18) Uani 1 1 d . . . . .
H7 H 0.770089 0.204723 0.309208 0.028 Uiso 1 1 calc R U . . .
C8 C 0.7533(14) 0.2689(3) 0.1983(7) 0.0172(16) Uani 1 1 d . . . . .
H8 H 0.887975 0.258828 0.173595 0.021 Uiso 1 1 calc R U . . .
C9 C 0.9747(19) 0.3551(5) -0.0506(8) 0.028(2) Uani 1 1 d . . . . .
H9A H 1.095736 0.333396 -0.074116 0.042 Uiso 1 1 calc R U . . .
H9B H 1.034229 0.391767 -0.020650 0.042 Uiso 1 1 calc R U . . .
H9C H 0.851830 0.361455 -0.114038 0.042 Uiso 1 1 calc R U . . .
C10 C 1.0092(13) 0.5944(3) 0.4044(7) 0.0140(15) Uani 1 1 d . . . . .
C11 C 1.0951(13) 0.6428(3) 0.4841(7) 0.0171(16) Uani 1 1 d . . . . .
H11 H 1.030267 0.638378 0.552306 0.021 Uiso 1 1 calc R U . . .
C12 C 1.0187(14) 0.6987(3) 0.4303(7) 0.0170(16) Uani 1 1 d . . . . .
C13 C 1.1590(16) 0.7284(4) 0.3741(8) 0.0263(19) Uani 1 1 d . . . . .
H13 H 1.306363 0.714418 0.372774 0.032 Uiso 1 1 calc R U . . .
C14 C 1.0855(17) 0.7784(4) 0.3196(8) 0.031(2) Uani 1 1 d . . . . .
H14 H 1.182506 0.798174 0.280284 0.038 Uiso 1 1 calc R U . . .
C15 C 0.8727(16) 0.7999(4) 0.3218(8) 0.027(2) Uani 1 1 d . . . . .
H15 H 0.822318 0.834021 0.284171 0.033 Uiso 1 1 calc R U . . .
C16 C 0.7358(16) 0.7708(4) 0.3794(10) 0.035(2) Uani 1 1 d . . . . .
H16 H 0.590188 0.785476 0.382264 0.042 Uiso 1 1 calc R U . . .
C17 C 0.8054(15) 0.7202(4) 0.4338(9) 0.027(2) Uani 1 1 d . . . . .
H17 H 0.707892 0.700622 0.472920 0.033 Uiso 1 1 calc R U . . .
C18 C 1.4222(16) 0.5928(4) 0.5707(9) 0.028(2) Uani 1 1 d . . . . .
H18A H 1.378945 0.559787 0.523132 0.042 Uiso 1 1 calc R U . . .
H18B H 1.360102 0.588896 0.638052 0.042 Uiso 1 1 calc R U . . .
H18C H 1.587480 0.595222 0.590141 0.042 Uiso 1 1 calc R U . . .
C19 C 0.4119(13) 0.4702(3) 0.3651(6) 0.0116(14) Uani 1 1 d . . . . .
C20 C 0.5681(11) 0.4276(3) 0.4363(6) 0.0097(14) Uani 1 1 d . . . . .
H20 H 0.494209 0.389477 0.427721 0.012 Uiso 1 1 calc R U . . .
C21 C 0.6149(12) 0.4432(3) 0.5578(6) 0.0127(15) Uani 1 1 d . . . . .
C22 C 0.8174(13) 0.4702(3) 0.6064(7) 0.0171(16) Uani 1 1 d . . . . .
H22 H 0.928793 0.477918 0.563468 0.021 Uiso 1 1 calc R U . . .
C23 C 0.8555(15) 0.4855(3) 0.7165(7) 0.024(2) Uani 1 1 d . . . . .
H23 H 0.993419 0.503539 0.748725 0.028 Uiso 1 1 calc R U . . .
C24 C 0.6924(16) 0.4747(4) 0.7808(7) 0.0263(19) Uani 1 1 d . . . . .
H24 H 0.717312 0.485711 0.856154 0.032 Uiso 1 1 calc R U . . .
C25 C 0.4939(15) 0.4475(4) 0.7325(7) 0.0253(19) Uani 1 1 d . . . . .
H25 H 0.382584 0.439498 0.775308 0.030 Uiso 1 1 calc R U . . .
C26 C 0.4562(15) 0.4320(4) 0.6224(8) 0.0203(18) Uani 1 1 d . . . . .
H26 H 0.319391 0.413259 0.590802 0.024 Uiso 1 1 calc R U . . .
C27 C 0.8973(13) 0.3738(3) 0.4245(7) 0.0140(16) Uani 1 1 d . . . . .
H27A H 0.806890 0.340858 0.394182 0.021 Uiso 1 1 calc R U . . .
H27B H 0.932451 0.371098 0.505173 0.021 Uiso 1 1 calc R U . . .
H27C H 1.038233 0.374536 0.396034 0.021 Uiso 1 1 calc R U . . .
C28 C 0.5021(12) 0.6146(3) 0.2054(7) 0.0152(16) Uani 1 1 d . . . . .
H28 H 0.447432 0.599193 0.266344 0.018 Uiso 1 1 calc R U . . .
C29 C 0.4018(17) 0.6647(4) 0.1568(9) 0.018(2) Uani 1 1 d . . . . .
H29 H 0.279333 0.681874 0.182849 0.022 Uiso 1 1 calc R U . . .
C30 C 0.4848(14) 0.6885(3) 0.0708(7) 0.0186(17) Uani 1 1 d . . . . .
H30 H 0.422500 0.722841 0.038003 0.022 Uiso 1 1 calc R U . . .
C31 C 0.6635(15) 0.6613(4) 0.0315(8) 0.0143(19) Uani 1 1 d . . . . .
C32 C 0.7499(15) 0.6816(3) -0.0610(7) 0.0223(18) Uani 1 1 d . . . . .
H32 H 0.690545 0.715599 -0.096714 0.027 Uiso 1 1 calc R U . . .
C33 C 0.9151(16) 0.6533(4) -0.0988(8) 0.020(2) Uani 1 1 d . . . . .
H33 H 0.967883 0.667217 -0.161526 0.023 Uiso 1 1 calc R U . . .
C34 C 1.0109(13) 0.6027(3) -0.0453(6) 0.0134(15) Uani 1 1 d . . . . .
C35 C 1.1918(13) 0.5734(3) -0.0788(7) 0.0172(16) Uani 1 1 d . . . . .
H35 H 1.252889 0.586834 -0.139504 0.021 Uiso 1 1 calc R U . . .
C36 C 1.2767(13) 0.5262(3) -0.0236(6) 0.0158(15) Uani 1 1 d . . . . .
H36 H 1.395531 0.505648 -0.046094 0.019 Uiso 1 1 calc R U . . .
C37 C 1.1869(11) 0.5080(5) 0.0677(6) 0.0120(16) Uani 1 1 d . . . . .
H37 H 1.252707 0.475777 0.107817 0.014 Uiso 1 1 calc R U . . .
C38 C 0.9297(12) 0.5814(3) 0.0454(6) 0.0120(15) Uani 1 1 d . . . . .
C39 C 0.7497(13) 0.6116(4) 0.0835(7) 0.0099(16) Uani 1 1 d . . . . .

loop_
_atom_site_aniso_label
_atom_site_aniso_U_11
_atom_site_aniso_U_22
_atom_site_aniso_U_33
_atom_site_aniso_U_23
_atom_site_aniso_U_13
_atom_site_aniso_U_12
Dy1 0.00654(12) 0.01032(13) 0.01148(14) 0.0003(2) 0.00263(9) -0.0002(2)
O1 0.012(3) 0.015(3) 0.017(3) 0.001(2) 0.002(2) 0.005(2)
O2 0.010(3) 0.017(3) 0.011(3) 0.000(2) 0.001(2) 0.0015(19)
O3 0.021(3) 0.021(3) 0.021(3) -0.005(2) 0.010(3) 0.002(2)
O4 0.012(3) 0.016(3) 0.023(3) -0.005(2) 0.010(2) -0.004(2)
O5 0.008(2) 0.019(3) 0.016(3) -0.003(2) 0.007(2) -0.003(2)
O6 0.016(3) 0.020(3) 0.027(3) -0.004(2) -0.004(2) -0.004(2)
O7 0.0062(13) 0.0130(16) 0.0163(15) 0.0032(14) 0.0035(11) 0.0020(13)
O8 0.0062(13) 0.0130(16) 0.0163(15) 0.0032(14) 0.0035(11) 0.0020(13)
O9 0.0062(13) 0.0130(16) 0.0163(15) 0.0032(14) 0.0035(11) 0.0020(13)
N1 0.009(3) 0.014(3) 0.012(3) 0.004(3) 0.007(3) -0.002(2)
N2 0.013(3) 0.011(3) 0.019(3) -0.001(3) 0.008(3) 0.000(2)
C1 0.017(4) 0.006(4) 0.007(4) 0.001(3) 0.002(4) 0.001(3)
C2 0.011(4) 0.014(5) 0.014(5) -0.007(4) 0.002(4) 0.002(3)
C3 0.012(4) 0.013(4) 0.019(4) -0.004(3) 0.002(3) -0.005(3)
C4 0.013(4) 0.013(4) 0.022(5) -0.007(4) -0.001(4) 0.002(3)
C5 0.017(4) 0.023(4) 0.027(5) -0.006(4) 0.005(3) -0.004(3)
C6 0.031(5) 0.020(4) 0.018(4) -0.002(3) 0.007(4) -0.011(3)
C7 0.025(4) 0.017(4) 0.028(5) 0.002(3) 0.004(4) 0.002(3)
C8 0.015(4) 0.014(4) 0.021(4) -0.003(3) 0.000(3) 0.002(3)
C9 0.035(6) 0.038(6) 0.015(5) -0.004(5) 0.014(5) 0.003(5)
C10 0.014(4) 0.012(4) 0.017(4) -0.003(3) 0.004(3) 0.001(3)
C11 0.016(4) 0.017(4) 0.019(4) -0.005(3) 0.006(3) -0.001(3)
C12 0.019(4) 0.013(4) 0.019(4) -0.008(3) 0.003(3) -0.001(3)
C13 0.025(5) 0.032(5) 0.023(5) 0.001(4) 0.010(4) 0.004(4)
C14 0.034(5) 0.034(5) 0.028(5) 0.006(4) 0.012(4) 0.002(4)
C15 0.029(5) 0.020(4) 0.029(5) -0.003(4) -0.003(4) 0.003(4)
C16 0.019(5) 0.026(5) 0.060(7) -0.005(5) 0.008(5) 0.007(4)
C17 0.020(4) 0.021(4) 0.045(6) -0.004(4) 0.015(4) 0.000(3)
C18 0.023(5) 0.026(5) 0.034(6) 0.001(4) 0.003(4) 0.006(4)
C19 0.014(4) 0.007(3) 0.016(4) -0.001(3) 0.008(3) 0.001(3)
C20 0.003(3) 0.013(3) 0.013(4) 0.002(3) 0.002(3) 0.000(3)
C21 0.006(3) 0.019(4) 0.013(4) 0.002(3) 0.000(3) 0.001(3)
C22 0.015(4) 0.019(4) 0.016(4) 0.001(3) 0.002(3) 0.000(3)
C23 0.019(4) 0.031(5) 0.016(4) -0.005(3) -0.007(3) -0.002(3)
C24 0.027(5) 0.043(5) 0.008(4) -0.005(4) -0.001(3) 0.002(4)
C25 0.018(4) 0.043(5) 0.017(4) -0.001(4) 0.008(3) 0.001(4)
C26 0.015(4) 0.027(5) 0.020(5) 0.000(4) 0.006(4) -0.001(3)
C27 0.012(4) 0.013(4) 0.017(4) 0.007(3) 0.004(3) 0.008(3)
C28 0.010(4) 0.018(4) 0.019(4) 0.001(3) 0.006(3) -0.003(3)
C29 0.009(4) 0.017(5) 0.030(6) -0.003(4) 0.007(4) 0.000(3)
C30 0.015(4) 0.015(4) 0.025(5) 0.001(3) 0.002(3) 0.003(3)
C31 0.011(4) 0.015(4) 0.017(5) 0.008(4) 0.002(4) 0.004(3)
C32 0.024(4) 0.017(4) 0.027(5) 0.008(3) 0.006(4) 0.004(3)
C33 0.024(5) 0.024(5) 0.011(5) 0.006(4) 0.003(4) -0.003(4)
C34 0.010(4) 0.015(4) 0.014(4) 0.001(3) -0.001(3) -0.003(3)
C35 0.015(4) 0.024(4) 0.015(4) -0.002(3) 0.007(3) -0.003(3)
C36 0.010(3) 0.021(3) 0.017(4) -0.002(3) 0.003(3) 0.002(3)
C37 0.007(3) 0.012(5) 0.016(3) 0.004(4) 0.000(2) 0.002(4)
C38 0.008(3) 0.014(3) 0.014(4) -0.001(3) 0.001(3) -0.006(3)
C39 0.010(4) 0.012(4) 0.007(4) 0.007(3) 0.000(3) -0.002(3)

loop_
_atom_type_symbol
_atom_type_description
_atom_type_scat_dispersion_real
_atom_type_scat_dispersion_imag
_atom_type_scat_source
C C 0.0033 0.0016 'International Tables Vol C Tables 4.2.6.8 and 6.1.1.4'
H H 0.0000 0.0000 'International Tables Vol C Tables 4.2.6.8 and 6.1.1.4'
Dy Dy -0.1892 4.4098 'International Tables Vol C Tables 4.2.6.8 and 6.1.1.4'
N N 0.0061 0.0033 'International Tables Vol C Tables 4.2.6.8 and 6.1.1.4'
O O 0.0106 0.0060 'International Tables Vol C Tables 4.2.6.8 and 6.1.1.4'

loop_
_geom_angle_atom_site_label_1
_geom_angle_atom_site_label_2
_geom_angle_atom_site_label_3
_geom_angle
_geom_angle_site_symmetry_1
_geom_angle_site_symmetry_3
_geom_angle_publ_flag
O8 Dy1 O7 131.33(17) 1_655 . ?
O8 Dy1 O4 81.73(19) 1_655 . ?
O7 Dy1 O4 75.47(19) . . ?
O8 Dy1 O5 73.92(18) 1_655 . ?
O7 Dy1 O5 120.8(2) . . ?
O4 Dy1 O5 54.05(17) . . ?
O8 Dy1 O1 125.60(17) 1_655 . ?
O7 Dy1 O1 71.90(18) . . ?
O4 Dy1 O1 146.71(18) . . ?
O5 Dy1 O1 143.95(18) . . ?
O8 Dy1 O2 72.41(17) 1_655 . ?
O7 Dy1 O2 110.8(2) . . ?
O4 Dy1 O2 150.07(19) . . ?
O5 Dy1 O2 128.45(17) . . ?
O1 Dy1 O2 53.45(17) . . ?
O8 Dy1 O9 72.88(18) 1_655 . ?
O7 Dy1 O9 62.38(19) . . ?
O4 Dy1 O9 83.57(19) . . ?
O5 Dy1 O9 128.95(19) . . ?
O1 Dy1 O9 87.11(19) . . ?
O2 Dy1 O9 74.74(18) . . ?
O8 Dy1 N2 99.35(19) 1_655 . ?
O7 Dy1 N2 129.04(19) . . ?
O4 Dy1 N2 124.18(19) . . ?
O5 Dy1 N2 72.48(19) . . ?
O1 Dy1 N2 74.31(19) . . ?
O2 Dy1 N2 75.82(19) . . ?
O9 Dy1 N2 150.53(19) . . ?
O8 Dy1 N1 143.35(19) 1_655 . ?
O7 Dy1 N1 74.4(2) . . ?
O4 Dy1 N1 81.4(2) . . ?
O5 Dy1 N1 69.80(19) . . ?
O1 Dy1 N1 83.7(2) . . ?
O2 Dy1 N1 128.54(19) . . ?
O9 Dy1 N1 136.51(19) . . ?
N2 Dy1 N1 65.0(2) . . ?
O8 Dy1 C10 75.9(2) 1_655 . ?
O7 Dy1 C10 98.5(2) . . ?
O4 Dy1 C10 26.8(2) . . ?
O5 Dy1 C10 27.2(2) . . ?
O1 Dy1 C10 157.8(2) . . ?
O2 Dy1 C10 146.4(2) . . ?
O9 Dy1 C10 106.4(2) . . ?
N2 Dy1 C10 98.7(2) . . ?
N1 Dy1 C10 74.3(2) . . ?
O8 Dy1 C1 99.1(2) 1_655 . ?
O7 Dy1 C1 89.2(2) . . ?
O4 Dy1 C1 159.5(2) . . ?
O5 Dy1 C1 146.0(2) . . ?
O1 Dy1 C1 26.5(2) . . ?
O2 Dy1 C1 27.2(2) . . ?
O9 Dy1 C1 77.2(2) . . ?
N2 Dy1 C1 76.1(2) . . ?
N1 Dy1 C1 107.9(2) . . ?
C10 Dy1 C1 172.3(2) . . ?
C1 O1 Dy1 92.4(5) . . ?
C1 O2 Dy1 91.3(5) . . ?
C2 O3 C9 112.5(7) . . ?
C10 O4 Dy1 93.6(5) . . ?
C10 O5 Dy1 90.5(4) . . ?
C11 O6 C18 112.6(6) . . ?
C19 O7 Dy1 129.3(5) . . ?
C19 O8 Dy1 133.3(5) . 1_455 ?
C20 O9 C27 112.1(5) . . ?
C20 O9 Dy1 120.8(4) . . ?
C27 O9 Dy1 127.1(4) . . ?
C28 N1 C39 117.0(7) . . ?
C28 N1 Dy1 122.8(5) . . ?
C39 N1 Dy1 119.8(5) . . ?
C37 N2 C38 117.4(7) . . ?
C37 N2 Dy1 122.3(6) . . ?
C38 N2 Dy1 120.0(5) . . ?
O1 C1 O2 121.6(7) . . ?
O1 C1 C2 119.2(8) . . ?
O2 C1 C2 119.1(7) . . ?
O1 C1 Dy1 61.1(4) . . ?
O2 C1 Dy1 61.5(4) . . ?
C2 C1 Dy1 167.0(6) . . ?
O3 C2 C1 114.3(7) . . ?
O3 C2 C3 107.9(7) . . ?
C1 C2 C3 107.2(7) . . ?
O3 C2 H2 109.1 . . ?
C1 C2 H2 109.1 . . ?
C3 C2 H2 109.1 . . ?
C8 C3 C4 118.9(8) . . ?
C8 C3 C2 121.4(7) . . ?
C4 C3 C2 119.7(8) . . ?
C5 C4 C3 120.6(9) . . ?
C5 C4 H4 119.7 . . ?
C3 C4 H4 119.7 . . ?
C4 C5 C6 119.9(8) . . ?
C4 C5 H5 120.1 . . ?
C6 C5 H5 120.1 . . ?
C7 C6 C5 119.3(8) . . ?
C7 C6 H6 120.4 . . ?
C5 C6 H6 120.4 . . ?
C8 C7 C6 120.3(8) . . ?
C8 C7 H7 119.8 . . ?
C6 C7 H7 119.8 . . ?
C3 C8 C7 121.0(8) . . ?
C3 C8 H8 119.5 . . ?
C7 C8 H8 119.5 . . ?
O3 C9 H9A 109.5 . . ?
O3 C9 H9B 109.5 . . ?
H9A C9 H9B 109.5 . . ?
O3 C9 H9C 109.5 . . ?
H9A C9 H9C 109.5 . . ?
H9B C9 H9C 109.5 . . ?
O4 C10 O5 121.8(7) . . ?
O4 C10 C11 119.4(7) . . ?
O5 C10 C11 118.8(7) . . ?
O4 C10 Dy1 59.6(4) . . ?
O5 C10 Dy1 62.2(4) . . ?
C11 C10 Dy1 176.6(6) . . ?
O6 C11 C12 108.6(6) . . ?
O6 C11 C10 111.7(6) . . ?
C12 C11 C10 109.3(7) . . ?
O6 C11 H11 109.0 . . ?
C12 C11 H11 109.0 . . ?
C10 C11 H11 109.0 . . ?
C13 C12 C17 119.3(8) . . ?
C13 C12 C11 120.0(7) . . ?
C17 C12 C11 120.7(8) . . ?
C12 C13 C14 120.3(9) . . ?
C12 C13 H13 119.8 . . ?
C14 C13 H13 119.8 . . ?
C15 C14 C13 120.7(9) . . ?
C15 C14 H14 119.6 . . ?
C13 C14 H14 119.6 . . ?
C16 C15 C14 118.7(9) . . ?
C16 C15 H15 120.7 . . ?
C14 C15 H15 120.7 . . ?
C15 C16 C17 121.5(8) . . ?
C15 C16 H16 119.3 . . ?
C17 C16 H16 119.3 . . ?
C12 C17 C16 119.5(9) . . ?
C12 C17 H17 120.3 . . ?
C16 C17 H17 120.3 . . ?
O6 C18 H18A 109.5 . . ?
O6 C18 H18B 109.5 . . ?
H18A C18 H18B 109.5 . . ?
O6 C18 H18C 109.5 . . ?
H18A C18 H18C 109.5 . . ?
H18B C18 H18C 109.5 . . ?
O7 C19 O8 126.4(7) . . ?
O7 C19 C20 117.5(6) . . ?
O8 C19 C20 116.1(6) . . ?
O9 C20 C21 112.1(6) . . ?
O9 C20 C19 106.7(6) . . ?
C21 C20 C19 112.6(6) . . ?
O9 C20 H20 108.4 . . ?
C21 C20 H20 108.4 . . ?
C19 C20 H20 108.4 . . ?
C26 C21 C22 118.7(8) . . ?
C26 C21 C20 120.4(7) . . ?
C22 C21 C20 120.9(7) . . ?
C23 C22 C21 120.4(8) . . ?
C23 C22 H22 119.8 . . ?
C21 C22 H22 119.8 . . ?
C22 C23 C24 120.5(8) . . ?
C22 C23 H23 119.7 . . ?
C24 C23 H23 119.7 . . ?
C25 C24 C23 118.7(8) . . ?
C25 C24 H24 120.6 . . ?
C23 C24 H24 120.6 . . ?
C26 C25 C24 120.7(8) . . ?
C26 C25 H25 119.6 . . ?
C24 C25 H25 119.6 . . ?
C25 C26 C21 121.0(8) . . ?
C25 C26 H26 119.5 . . ?
C21 C26 H26 119.5 . . ?
O9 C27 H27A 109.5 . . ?
O9 C27 H27B 109.5 . . ?
H27A C27 H27B 109.5 . . ?
O9 C27 H27C 109.5 . . ?
H27A C27 H27C 109.5 . . ?
H27B C27 H27C 109.5 . . ?
N1 C28 C29 123.6(8) . . ?
N1 C28 H28 118.2 . . ?
C29 C28 H28 118.2 . . ?
C30 C29 C28 118.7(9) . . ?
C30 C29 H29 120.6 . . ?
C28 C29 H29 120.6 . . ?
C29 C30 C31 119.6(8) . . ?
C29 C30 H30 120.2 . . ?
C31 C30 H30 120.2 . . ?
C39 C31 C30 117.7(8) . . ?
C39 C31 C32 119.4(8) . . ?
C30 C31 C32 122.8(8) . . ?
C33 C32 C31 121.1(8) . . ?
C33 C32 H32 119.4 . . ?
C31 C32 H32 119.4 . . ?
C32 C33 C34 120.6(8) . . ?
C32 C33 H33 119.7 . . ?
C34 C33 H33 119.7 . . ?
C38 C34 C35 117.8(7) . . ?
C38 C34 C33 119.9(7) . . ?
C35 C34 C33 122.3(8) . . ?
C36 C35 C34 119.3(7) . . ?
C36 C35 H35 120.3 . . ?
C34 C35 H35 120.3 . . ?
C35 C36 C37 119.3(8) . . ?
C35 C36 H36 120.3 . . ?
C37 C36 H36 120.3 . . ?
N2 C37 C36 123.2(9) . . ?
N2 C37 H37 118.4 . . ?
C36 C37 H37 118.4 . . ?
N2 C38 C34 122.9(7) . . ?
N2 C38 C39 118.3(7) . . ?
C34 C38 C39 118.8(7) . . ?
N1 C39 C31 123.4(8) . . ?
N1 C39 C38 116.5(7) . . ?
C31 C39 C38 120.2(8) . . ?

loop_
_geom_bond_atom_site_label_1
_geom_bond_atom_site_label_2
_geom_bond_distance
_geom_bond_site_symmetry_2
_geom_bond_publ_flag
Dy1 O8 2.356(5) 1_655 ?
Dy1 O7 2.363(4) . ?
Dy1 O4 2.396(6) . ?
Dy1 O5 2.452(5) . ?
Dy1 O1 2.456(5) . ?
Dy1 O2 2.463(5) . ?
Dy1 O9 2.514(5) . ?
Dy1 N2 2.523(6) . ?
Dy1 N1 2.527(6) . ?
Dy1 C10 2.772(8) . ?
Dy1 C1 2.802(9) . ?
O1 C1 1.251(10) . ?
O2 C1 1.283(10) . ?
O3 C2 1.416(10) . ?
O3 C9 1.424(11) . ?
O4 C10 1.253(9) . ?
O5 C10 1.268(9) . ?
O6 C11 1.422(10) . ?
O6 C18 1.423(11) . ?
O7 C19 1.227(9) . ?
O8 C19 1.265(9) . ?
O9 C20 1.431(8) . ?
O9 C27 1.440(8) . ?
N1 C28 1.332(10) . ?
N1 C39 1.384(10) . ?
N2 C37 1.335(10) . ?
N2 C38 1.361(10) . ?
C1 C2 1.514(11) . ?
C2 C3 1.519(12) . ?
C2 H2 1.0000 . ?
C3 C8 1.381(11) . ?
C3 C4 1.394(13) . ?
C4 C5 1.390(14) . ?
C4 H4 0.9500 . ?
C5 C6 1.397(12) . ?
C5 H5 0.9500 . ?
C6 C7 1.388(12) . ?
C6 H6 0.9500 . ?
C7 C8 1.382(12) . ?
C7 H7 0.9500 . ?
C8 H8 0.9500 . ?
C9 H9A 0.9800 . ?
C9 H9B 0.9800 . ?
C9 H9C 0.9800 . ?
C10 C11 1.531(11) . ?
C11 C12 1.509(11) . ?
C11 H11 1.0000 . ?
C12 C13 1.382(12) . ?
C12 C17 1.390(12) . ?
C13 C14 1.388(13) . ?
C13 H13 0.9500 . ?
C14 C15 1.384(14) . ?
C14 H14 0.9500 . ?
C15 C16 1.372(14) . ?
C15 H15 0.9500 . ?
C16 C17 1.392(13) . ?
C16 H16 0.9500 . ?
C17 H17 0.9500 . ?
C18 H18A 0.9800 . ?
C18 H18B 0.9800 . ?
C18 H18C 0.9800 . ?
C19 C20 1.531(10) . ?
C20 C21 1.518(10) . ?
C20 H20 1.0000 . ?
C21 C26 1.384(11) . ?
C21 C22 1.404(10) . ?
C22 C23 1.383(11) . ?
C22 H22 0.9500 . ?
C23 C24 1.401(13) . ?
C23 H23 0.9500 . ?
C24 C25 1.386(13) . ?
C24 H24 0.9500 . ?
C25 C26 1.384(13) . ?
C25 H25 0.9500 . ?
C26 H26 0.9500 . ?
C27 H27A 0.9800 . ?
C27 H27B 0.9800 . ?
C27 H27C 0.9800 . ?
C28 C29 1.409(13) . ?
C28 H28 0.9500 . ?
C29 C30 1.377(14) . ?
C29 H29 0.9500 . ?
C30 C31 1.416(12) . ?
C30 H30 0.9500 . ?
C31 C39 1.388(11) . ?
C31 C32 1.427(13) . ?
C32 C33 1.353(13) . ?
C32 H32 0.9500 . ?
C33 C34 1.431(12) . ?
C33 H33 0.9500 . ?
C34 C38 1.400(11) . ?
C34 C35 1.418(11) . ?
C35 C36 1.353(11) . ?
C35 H35 0.9500 . ?
C36 C37 1.409(11) . ?
C36 H36 0.9500 . ?
C37 H37 0.9500 . ?
C38 C39 1.449(11) . ?
